data_7241715
loop_
_publ_author_name
'Klepov, Vladislav V.'
'Kocevski, Vancho'
'Besmann, Theodore M.'
'zur Loye, Hans-Conrad'

_publ_section_title
;
 Dimensional reduction upon calcium incorporation in Cs0.3(Ca0.3Ln0.7)PS4
 and Cs0.5(Ca0.5Ln0.5)PS4
;
_journal_issue 4
_journal_name_full CrystEngComm
_journal_page_first 831
_journal_page_last 840
_journal_paper_doi 10.1039/D0CE01524E
_journal_volume 23
_journal_year 2021
_chemical_formula_sum 'Ca0.3 Cs0.3 P Pr0.7 S4'
_chemical_formula_weight 309.74
_space_group_crystal_system trigonal
_space_group_IT_number 166
_space_group_name_Hall '-R 3 2"'
_space_group_name_H-M_alt 'R -3 m :H'
_audit_creation_method SHELXL-2018/1
_audit_update_record
;
2020-10-14 deposited with the CCDC.	2020-12-01 downloaded from the CCDC.
;
_cell_angle_alpha 90
_cell_angle_beta 90
_cell_angle_gamma 120
_cell_formula_units_Z 18
_cell_length_a 16.4968(4)
_cell_length_b 16.4968(4)
_cell_length_c 13.5795(3)
_cell_measurement_reflns_used 9674
_cell_measurement_temperature 300(2)
_cell_measurement_theta_max 36.32
_cell_measurement_theta_min 3.22
_cell_volume 3200.47(13)
_computing_structure_refinement 'SHELXL-2018/1 (Sheldrick, 2018)'
_diffrn_ambient_temperature 300(2)
_diffrn_measured_fraction_theta_full 0.985
_diffrn_measured_fraction_theta_max 0.988
_diffrn_measurement_device_type 'Bruker D8 QUEST'
_diffrn_radiation_type MoK\a
_diffrn_radiation_wavelength 0.71073
_diffrn_reflns_av_R_equivalents 0.0278
_diffrn_reflns_av_unetI/netI 0.0059
_diffrn_reflns_Laue_measured_fraction_full 0.985
_diffrn_reflns_Laue_measured_fraction_max 0.988
_diffrn_reflns_limit_h_max 21
_diffrn_reflns_limit_h_min -21
_diffrn_reflns_limit_k_max 21
_diffrn_reflns_limit_k_min -21
_diffrn_reflns_limit_l_max 17
_diffrn_reflns_limit_l_min -17
_diffrn_reflns_number 68364
_diffrn_reflns_point_group_measured_fraction_full 0.985
_diffrn_reflns_point_group_measured_fraction_max 0.988
_diffrn_reflns_theta_full 25.242
_diffrn_reflns_theta_max 27.489
_diffrn_reflns_theta_min 3.222
_exptl_absorpt_coefficient_mu 7.845
_exptl_absorpt_correction_T_max 0.3874
_exptl_absorpt_correction_T_min 0.2950
_exptl_absorpt_correction_type multi-scan
_exptl_absorpt_process_details
;
 Reference: Krause, L., Herbst-Irmer, R., Sheldrick G.M. & Stalke D.,
 J. Appl. Cryst. 48 (2015) 3-10.
;
_exptl_crystal_colour green
_exptl_crystal_density_diffrn 2.893
_exptl_crystal_description block
_exptl_crystal_F_000 2570
_exptl_crystal_size_max 0.100
_exptl_crystal_size_mid 0.100
_exptl_crystal_size_min 0.050
_refine_diff_density_max 3.370
_refine_diff_density_min -4.618
_refine_diff_density_rms 0.203
_refine_ls_extinction_method none
_refine_ls_goodness_of_fit_ref 1.085
_refine_ls_hydrogen_treatment undef
_refine_ls_matrix_type full
_refine_ls_number_parameters 43
_refine_ls_number_reflns 902
_refine_ls_number_restraints 1
_refine_ls_restrained_S_all 1.085
_refine_ls_R_factor_all 0.0327
_refine_ls_R_factor_gt 0.0327
_refine_ls_shift/su_max 0.000
_refine_ls_shift/su_mean 0.000
_refine_ls_structure_factor_coef Fsqd
_refine_ls_weighting_details 'w=1/[\s^2^(Fo^2^)+(0.0473P)^2^+56.5187P] where P=(Fo^2^+2Fc^2^)/3'
_refine_ls_weighting_scheme calc
_refine_ls_wR_factor_gt 0.0859
_refine_ls_wR_factor_ref 0.0859
_reflns_Friedel_coverage 0.000
_reflns_number_gt 902
_reflns_number_total 902
_reflns_threshold_expression 'I > 2\s(I)'
_cod_data_source_file d0ce01524e2.cif
_cod_data_source_block Pr07
_cod_depositor_comments 'Adding full bibliography for 7241712--7241724.cif.'
_cod_original_cell_volume 3200.47(17)
_cod_original_formula_sum 'Ca0.30 Cs0.30 P Pr0.70 S4'
_cod_database_code 7241715
_shelx_shelxl_version_number 2018/1
_shelx_space_group_comment
;
The symmetry employed for this shelxl refinement is uniquely defined
by the following loop, which should always be used as a source of
symmetry information in preference to the above space-group names.
They are only intended as comments.
;
_shelx_estimated_absorpt_t_min 0.508
_shelx_estimated_absorpt_t_max 0.695

loop_
_space_group_symop_operation_xyz
'x, y, z'
'-y, x-y, z'
'-x+y, -x, z'
'y, x, -z'
'x-y, -y, -z'
'-x, -x+y, -z'
'x+2/3, y+1/3, z+1/3'
'-y+2/3, x-y+1/3, z+1/3'
'-x+y+2/3, -x+1/3, z+1/3'
'y+2/3, x+1/3, -z+1/3'
'x-y+2/3, -y+1/3, -z+1/3'
'-x+2/3, -x+y+1/3, -z+1/3'
'x+1/3, y+2/3, z+2/3'
'-y+1/3, x-y+2/3, z+2/3'
'-x+y+1/3, -x+2/3, z+2/3'
'y+1/3, x+2/3, -z+2/3'
'x-y+1/3, -y+2/3, -z+2/3'
'-x+1/3, -x+y+2/3, -z+2/3'
'-x, -y, -z'
'y, -x+y, -z'
'x-y, x, -z'
'-y, -x, z'
'-x+y, y, z'
'x, x-y, z'
'-x+2/3, -y+1/3, -z+1/3'
'y+2/3, -x+y+1/3, -z+1/3'
'x-y+2/3, x+1/3, -z+1/3'
'-y+2/3, -x+1/3, z+1/3'
'-x+y+2/3, y+1/3, z+1/3'
'x+2/3, x-y+1/3, z+1/3'
'-x+1/3, -y+2/3, -z+2/3'
'y+1/3, -x+y+2/3, -z+2/3'
'x-y+1/3, x+2/3, -z+2/3'
'-y+1/3, -x+2/3, z+2/3'
'-x+y+1/3, y+2/3, z+2/3'
'x+1/3, x-y+2/3, z+2/3'

loop_
_atom_site_label
_atom_site_type_symbol
_atom_site_fract_x
_atom_site_fract_y
_atom_site_fract_z
_atom_site_U_iso_or_equiv
_atom_site_adp_type
_atom_site_occupancy
_atom_site_site_symmetry_order
_atom_site_calc_flag
_atom_site_refinement_flags_posn
_atom_site_refinement_flags_adp
_atom_site_refinement_flags_occupancy
_atom_site_disorder_assembly
_atom_site_disorder_group
Pr1 Pr 0.000000 0.64492(2) 0.000000 0.01955(17) Uani 0.7 2 d S T P . .
Ca1 Ca 0.000000 0.64492(2) 0.000000 0.01955(17) Uani 0.3 2 d S T P . .
S1 S 0.19236(7) 0.80764(7) 0.00288(11) 0.0313(4) Uani 1 2 d S T P . .
S2 S -0.01938(8) 0.76347(9) -0.14869(8) 0.0277(3) Uani 1 1 d . . . . .
P1 P 0.15988(7) 0.84012(7) 0.13609(10) 0.0252(4) Uani 1 2 d S T P . .
S3 S 0.08787(12) 0.54394(6) 0.08992(12) 0.0273(3) Uani 1 2 d S T P . .
Cs1 Cs 0.333333 0.666667 0.166667 0.132(3) Uani 0.767(9) 12 d S T P . .
Cs2 Cs 0.000000 1.000000 0.000000 0.278(7) Uani 0.784(14) 12 d S T P . .
Cs3 Cs 0.000000 1.000000 -0.238(6) 0.48(7) Uani 0.125(7) 6 d S T P . .

loop_
_atom_site_aniso_label
_atom_site_aniso_U_11
_atom_site_aniso_U_22
_atom_site_aniso_U_33
_atom_site_aniso_U_23
_atom_site_aniso_U_13
_atom_site_aniso_U_12
Pr1 0.0220(2) 0.0205(2) 0.0167(2) -0.00007(7) -0.00013(13) 0.01099(12)
Ca1 0.0220(2) 0.0205(2) 0.0167(2) -0.00007(7) -0.00013(13) 0.01099(12)
S1 0.0285(5) 0.0285(5) 0.0175(7) -0.0081(3) 0.0081(3) -0.0003(6)
S2 0.0264(5) 0.0363(6) 0.0220(5) 0.0044(4) 0.0043(4) 0.0170(5)
P1 0.0235(5) 0.0235(5) 0.0141(6) -0.0046(3) 0.0046(3) 0.0010(6)
S3 0.0332(8) 0.0264(5) 0.0244(7) -0.0042(3) -0.0085(6) 0.0166(4)
Cs1 0.0352(9) 0.0352(9) 0.327(7) 0.000 0.000 0.0176(4)
Cs2 0.304(10) 0.304(10) 0.227(10) 0.000 0.000 0.152(5)
Cs3 0.042(5) 0.042(5) 1.4(2) 0.000 0.000 0.021(2)

loop_
_atom_type_symbol
_atom_type_description
_atom_type_scat_dispersion_real
_atom_type_scat_dispersion_imag
_atom_type_scat_source
Ca Ca 0.2262 0.3064 'International Tables Vol C Tables 4.2.6.8 and 6.1.1.4'
Cs Cs -0.3680 2.1192 'International Tables Vol C Tables 4.2.6.8 and 6.1.1.4'
Pr Pr -0.2180 2.8214 'International Tables Vol C Tables 4.2.6.8 and 6.1.1.4'
P P 0.1023 0.0942 'International Tables Vol C Tables 4.2.6.8 and 6.1.1.4'
S S 0.1246 0.1234 'International Tables Vol C Tables 4.2.6.8 and 6.1.1.4'

loop_
_geom_angle_atom_site_label_1
_geom_angle_atom_site_label_2
_geom_angle_atom_site_label_3
_geom_angle
_geom_angle_site_symmetry_1
_geom_angle_site_symmetry_3
_geom_angle_publ_flag
S2 Pr1 S2 87.86(5) . 6 ?
S2 Pr1 S1 68.67(4) . 20_455 ?
S2 Pr1 S1 80.18(4) 6 20_455 ?
S2 Pr1 S1 80.18(4) . . ?
S2 Pr1 S1 68.67(4) 6 . ?
S1 Pr1 S1 136.46(8) 20_455 . ?
S2 Pr1 S2 136.249(19) . 8_565 ?
S2 Pr1 S2 69.32(4) 6 8_565 ?
S1 Pr1 S2 70.90(4) 20_455 8_565 ?
S1 Pr1 S2 121.16(4) . 8_565 ?
S2 Pr1 S2 69.32(4) . 16_454 ?
S2 Pr1 S2 136.252(19) 6 16_454 ?
S1 Pr1 S2 121.16(4) 20_455 16_454 ?
S1 Pr1 S2 70.90(4) . 16_454 ?
S2 Pr1 S2 150.29(5) 8_565 16_454 ?
S2 Pr1 S3 104.94(4) . 19_565 ?
S2 Pr1 S3 154.70(4) 6 19_565 ?
S1 Pr1 S3 84.28(5) 20_455 19_565 ?
S1 Pr1 S3 134.27(5) . 19_565 ?
S2 Pr1 S3 86.80(4) 8_565 19_565 ?
S2 Pr1 S3 69.04(4) 16_454 19_565 ?
S2 Pr1 S3 154.70(4) . . ?
S2 Pr1 S3 104.94(3) 6 . ?
S1 Pr1 S3 134.27(5) 20_455 . ?
S1 Pr1 S3 84.28(5) . . ?
S2 Pr1 S3 69.04(4) 8_565 . ?
S2 Pr1 S3 86.80(4) 16_454 . ?
S3 Pr1 S3 72.45(5) 19_565 . ?
P1 S1 Pr1 86.93(3) . 21_665 ?
P1 S1 Pr1 86.93(3) . . ?
Pr1 S1 Pr1 163.47(8) 21_665 . ?
P1 S2 Pr1 87.66(5) 20_455 . ?
P1 S2 Pr1 90.23(6) 20_455 15_454 ?
Pr1 S2 Pr1 101.50(4) . 15_454 ?
P1 S2 Cs3 101.29(7) 20_455 . ?
Pr1 S2 Cs3 152.6(11) . . ?
Pr1 S2 Cs3 104.3(12) 15_454 . ?
S2 P1 S2 107.26(11) 21_665 6 ?
S2 P1 S1 110.07(6) 21_665 . ?
S2 P1 S1 110.07(6) 6 . ?
S2 P1 S3 110.73(6) 21_665 26_455 ?
S2 P1 S3 110.73(6) 6 26_455 ?
S1 P1 S3 108.00(11) . 26_455 ?
P1 S3 Pr1 89.62(5) 27 19_565 ?
P1 S3 Pr1 89.62(5) 27 . ?
Pr1 S3 Pr1 107.55(5) 19_565 . ?
P1 S3 Cs1 118.29(7) 27 . ?
Pr1 S3 Cs1 121.56(3) 19_565 . ?
Pr1 S3 Cs1 121.56(3) . . ?
Cs3 Cs1 Cs3 180.0 13_545 31_564 ?
Cs3 Cs1 S3 73.45(3) 13_545 25_565 ?
Cs3 Cs1 S3 106.55(3) 31_564 25_565 ?
Cs3 Cs1 S3 73.45(3) 13_545 27 ?
Cs3 Cs1 S3 106.55(3) 31_564 27 ?
S3 Cs1 S3 112.23(2) 25_565 27 ?
Cs3 Cs1 S3 106.55(3) 13_545 3_565 ?
Cs3 Cs1 S3 73.45(3) 31_564 3_565 ?
S3 Cs1 S3 67.77(2) 25_565 3_565 ?
S3 Cs1 S3 180.0 27 3_565 ?
Cs3 Cs1 S3 106.55(3) 13_545 . ?
Cs3 Cs1 S3 73.45(3) 31_564 . ?
S3 Cs1 S3 180.0 25_565 . ?
S3 Cs1 S3 67.77(2) 27 . ?
S3 Cs1 S3 112.23(2) 3_565 . ?
Cs3 Cs1 S3 106.55(3) 13_545 2_665 ?
Cs3 Cs1 S3 73.45(3) 31_564 2_665 ?
S3 Cs1 S3 67.77(2) 25_565 2_665 ?
S3 Cs1 S3 67.77(2) 27 2_665 ?
S3 Cs1 S3 112.23(2) 3_565 2_665 ?
S3 Cs1 S3 112.23(2) . 2_665 ?
Cs3 Cs1 S3 73.45(3) 13_545 26_455 ?
Cs3 Cs1 S3 106.55(3) 31_564 26_455 ?
S3 Cs1 S3 112.23(2) 25_565 26_455 ?
S3 Cs1 S3 112.23(2) 27 26_455 ?
S3 Cs1 S3 67.77(2) 3_565 26_455 ?
S3 Cs1 S3 67.77(2) . 26_455 ?
S3 Cs1 S3 180.0 2_665 26_455 ?
Cs3 Cs2 Cs3 180.0 19_575 . ?
Cs2 Cs3 Cs1 180.0 . 7_454 ?
Cs2 Cs3 S2 72.2(12) . 2_675 ?
Cs1 Cs3 S2 107.8(12) 7_454 2_675 ?
Cs2 Cs3 S2 72.2(12) . 22_665 ?
Cs1 Cs3 S2 107.8(12) 7_454 22_665 ?
S2 Cs3 S2 48.9(4) 2_675 22_665 ?
Cs2 Cs3 S2 72.2(12) . 23_455 ?
Cs1 Cs3 S2 107.8(12) 7_454 23_455 ?
S2 Cs3 S2 143(2) 2_675 23_455 ?
S2 Cs3 S2 111.1(11) 22_665 23_455 ?
Cs2 Cs3 S2 72.2(12) . 24_575 ?
Cs1 Cs3 S2 107.8(12) 7_454 24_575 ?
S2 Cs3 S2 64.8(5) 2_675 24_575 ?
S2 Cs3 S2 111.1(11) 22_665 24_575 ?
S2 Cs3 S2 111.1(11) 23_455 24_575 ?
Cs2 Cs3 S2 72.2(12) . 3_465 ?
Cs1 Cs3 S2 107.8(12) 7_454 3_465 ?
S2 Cs3 S2 111.1(11) 2_675 3_465 ?
S2 Cs3 S2 143(2) 22_665 3_465 ?
S2 Cs3 S2 64.8(5) 23_455 3_465 ?
S2 Cs3 S2 48.9(4) 24_575 3_465 ?
Cs2 Cs3 S2 72.2(12) . . ?
Cs1 Cs3 S2 107.8(12) 7_454 . ?
S2 Cs3 S2 111.1(11) 2_675 . ?
S2 Cs3 S2 64.8(5) 22_665 . ?
S2 Cs3 S2 48.9(4) 23_455 . ?
S2 Cs3 S2 143(2) 24_575 . ?
S2 Cs3 S2 111.1(11) 3_465 . ?

loop_
_geom_bond_atom_site_label_1
_geom_bond_atom_site_label_2
_geom_bond_distance
_geom_bond_site_symmetry_2
_geom_bond_publ_flag
Pr1 S2 2.9376(12) . ?
Pr1 S2 2.9376(12) 6 ?
Pr1 S1 2.9596(3) 20_455 ?
Pr1 S1 2.9596(3) . ?
Pr1 S2 2.9625(11) 8_565 ?
Pr1 S2 2.9626(11) 16_454 ?
Pr1 S3 2.9636(10) 19_565 ?
Pr1 S3 2.9636(10) . ?
S1 P1 2.033(2) . ?
S2 P1 2.0259(16) 20_455 ?
S2 Cs3 3.94(3) . ?
P1 S3 2.055(2) 26_455 ?
S3 Cs1 3.6584(16) . ?
Cs1 Cs3 3.56(9) 13_545 ?
Cs1 Cs3 3.56(9) 31_564 ?
Cs2 Cs3 3.23(9) 19_575 ?
Cs2 Cs3 3.23(9) . ?
